data_7712728
loop_
_publ_author_name
'Fischer, Paul J.'
'Roe, Charley B.'
'Stephenson, Jasmine N.'
'Dunscomb, Rachel J.'
'Carthy, Camille L.'
'Nataro, Chip'
'Young, Jr, Victor G'

_publ_section_title
;
 Exploring opportunities for tuning phenyltris(pyrazol-1-yl)borate
 donation by varying the extent of phenyl substituent fluorination.
;
_journal_name_full 'Dalton transactions (Cambridge, England : 2003)'
_journal_paper_doi 10.1039/d3dt00735a
_journal_year 2023
_chemical_formula_moiety 'C18 H11 B F3 Mn N6 O3'
_chemical_formula_sum 'C18 H11 B F3 Mn N6 O3'
_chemical_formula_weight 482.08
_chemical_properties_physical Air-sensitive,Moisture-sensitive
_space_group_crystal_system triclinic
_space_group_IT_number 2
_space_group_name_Hall '-P 1'
_space_group_name_H-M_alt 'P -1'
_atom_sites_solution_hydrogens geom
_atom_sites_solution_primary direct
_audit_creation_method SHELXL-2018/3
_audit_update_record
;
2023-02-23 deposited with the CCDC.	2023-03-29 downloaded from the CCDC.
;
_cell_angle_alpha 112.867(2)
_cell_angle_beta 92.257(2)
_cell_angle_gamma 103.333(2)
_cell_formula_units_Z 2
_cell_length_a 8.0619(6)
_cell_length_b 10.3783(7)
_cell_length_c 13.2434(11)
_cell_measurement_reflns_used 9877
_cell_measurement_temperature 150(2)
_cell_measurement_theta_max 32.06
_cell_measurement_theta_min 2.62
_cell_volume 983.12(13)
_computing_cell_refinement 'SAINT, Bruker'
_computing_data_collection 'APEX3, Bruker'
_computing_data_reduction 'SAINT, Bruker'
_computing_molecular_graphics 'Shelxle-(Rev.825)(Huebschle, C. B., 2011)'
_computing_publication_material 'Bruker SHELXTL'
_computing_structure_refinement 'SHELXL-2018/3 (Sheldrick, 2018)'
_computing_structure_solution 'SHELXS-97 (Sheldrick 2008)'
_diffrn_ambient_temperature 150(2)
_diffrn_measured_fraction_theta_full 0.999
_diffrn_measured_fraction_theta_max 0.993
_diffrn_measurement_device_type 'Bruker Photon-II CMOS'
_diffrn_measurement_method '\f and \w scans'
_diffrn_radiation_type MoK\a
_diffrn_radiation_wavelength 0.71073
_diffrn_reflns_av_R_equivalents 0.0350
_diffrn_reflns_av_unetI/netI 0.0347
_diffrn_reflns_Laue_measured_fraction_full 0.999
_diffrn_reflns_Laue_measured_fraction_max 0.993
_diffrn_reflns_limit_h_max 11
_diffrn_reflns_limit_h_min -12
_diffrn_reflns_limit_k_max 15
_diffrn_reflns_limit_k_min -11
_diffrn_reflns_limit_l_max 19
_diffrn_reflns_limit_l_min -19
_diffrn_reflns_number 25684
_diffrn_reflns_point_group_measured_fraction_full 0.999
_diffrn_reflns_point_group_measured_fraction_max 0.993
_diffrn_reflns_theta_full 25.242
_diffrn_reflns_theta_max 32.050
_diffrn_reflns_theta_min 2.210
_diffrn_source micro
_exptl_absorpt_coefficient_mu 0.734
_exptl_absorpt_correction_type multi-scan
_exptl_absorpt_process_details 'SADABS, R. Blessing, 1995'
_exptl_crystal_colour white
_exptl_crystal_density_diffrn 1.629
_exptl_crystal_description Block
_exptl_crystal_F_000 484
_exptl_crystal_recrystallization_method 'Re-crystallisation from solvent: THF/pentane'
_exptl_crystal_size_max 0.100
_exptl_crystal_size_mid 0.070
_exptl_crystal_size_min 0.040
_exptl_transmission_factor_max 0.7463
_exptl_transmission_factor_min 0.7014
_refine_diff_density_max 0.447
_refine_diff_density_min -0.548
_refine_diff_density_rms 0.059
_refine_ls_extinction_method none
_refine_ls_goodness_of_fit_ref 1.053
_refine_ls_hydrogen_treatment constr
_refine_ls_matrix_type full
_refine_ls_number_parameters 289
_refine_ls_number_reflns 6818
_refine_ls_number_restraints 0
_refine_ls_restrained_S_all 1.053
_refine_ls_R_factor_all 0.0477
_refine_ls_R_factor_gt 0.0353
_refine_ls_shift/su_max 0.001
_refine_ls_shift/su_mean 0.000
_refine_ls_structure_factor_coef Fsqd
_refine_ls_weighting_details 'w=1/[\s^2^(Fo^2^)+(0.0368P)^2^+0.4235P] where P=(Fo^2^+2Fc^2^)/3'
_refine_ls_weighting_scheme calc
_refine_ls_wR_factor_gt 0.0867
_refine_ls_wR_factor_ref 0.0937
_reflns_Friedel_coverage 0.000
_reflns_number_gt 5566
_reflns_number_total 6818
_reflns_threshold_expression 'I > 2\s(I)'
_cod_data_source_file d3dt00735a2.cif
_cod_data_source_block 22108z
_cod_database_code 7712728
_shelx_shelxl_version_number 2018/3
_shelx_space_group_comment
; 
The symmetry employed for this shelxl refinement is uniquely defined 
by the following loop, which should always be used as a source of 
symmetry information in preference to the above space-group names. 
They are only intended as comments. 
;
_shelx_estimated_absorpt_t_min 0.930
_shelx_estimated_absorpt_t_max 0.971

loop_
_space_group_symop_operation_xyz
'x, y, z'
'-x, -y, -z'

loop_
_atom_site_label
_atom_site_type_symbol
_atom_site_fract_x
_atom_site_fract_y
_atom_site_fract_z
_atom_site_U_iso_or_equiv
_atom_site_adp_type
_atom_site_occupancy
_atom_site_site_symmetry_order
_atom_site_calc_flag
_atom_site_refinement_flags_posn
_atom_site_refinement_flags_adp
_atom_site_refinement_flags_occupancy
_atom_site_disorder_assembly
_atom_site_disorder_group
N1 N 0.61984(15) 0.38762(12) 0.21456(9) 0.0213(2) Uani 1 1 d . . . . .
N2 N 0.66601(15) 0.53514(12) 0.26240(9) 0.0204(2) Uani 1 1 d . . . . .
C1 C 0.76517(19) 0.34558(17) 0.20083(12) 0.0255(3) Uani 1 1 d . . . . .
H1A H 0.770510 0.247553 0.169657 0.031 Uiso 1 1 calc R U . . .
C2 C 0.90802(19) 0.46646(17) 0.23888(12) 0.0279(3) Uani 1 1 d . . . . .
H2A H 1.026087 0.467336 0.238529 0.033 Uiso 1 1 calc R U . . .
C3 C 0.83998(18) 0.58429(16) 0.27710(12) 0.0253(3) Uani 1 1 d . . . . .
H3A H 0.904274 0.683288 0.308458 0.030 Uiso 1 1 calc R U . . .
N3 N 0.34178(16) 0.43582(13) 0.11861(9) 0.0232(2) Uani 1 1 d . . . . .
N4 N 0.40499(15) 0.57950(12) 0.18615(9) 0.0223(2) Uani 1 1 d . . . . .
C4 C 0.2407(2) 0.42874(18) 0.03290(12) 0.0296(3) Uani 1 1 d . . . . .
H4A H 0.181037 0.341383 -0.027890 0.036 Uiso 1 1 calc R U . . .
C5 C 0.2351(2) 0.56692(19) 0.04513(14) 0.0334(3) Uani 1 1 d . . . . .
H5A H 0.172826 0.591918 -0.003719 0.040 Uiso 1 1 calc R U . . .
C6 C 0.3395(2) 0.65962(17) 0.14358(13) 0.0285(3) Uani 1 1 d . . . . .
H6A H 0.361672 0.762310 0.176043 0.034 Uiso 1 1 calc R U . . .
N5 N 0.33474(15) 0.41337(12) 0.32118(9) 0.0206(2) Uani 1 1 d . . . . .
N6 N 0.41161(15) 0.55926(12) 0.36611(9) 0.0201(2) Uani 1 1 d . . . . .
C7 C 0.23361(19) 0.38722(16) 0.39262(11) 0.0239(3) Uani 1 1 d . . . . .
H7A H 0.165287 0.294089 0.382347 0.029 Uiso 1 1 calc R U . . .
C8 C 0.2424(2) 0.51536(17) 0.48406(12) 0.0274(3) Uani 1 1 d . . . . .
H8A H 0.183695 0.527113 0.546544 0.033 Uiso 1 1 calc R U . . .
C9 C 0.35492(19) 0.62105(16) 0.46372(11) 0.0251(3) Uani 1 1 d . . . . .
H9A H 0.387715 0.721648 0.510805 0.030 Uiso 1 1 calc R U . . .
B1 B 0.5276(2) 0.62135(16) 0.29503(12) 0.0203(3) Uani 1 1 d . . . . .
C10 C 0.62689(18) 0.79118(14) 0.35438(11) 0.0217(2) Uani 1 1 d . . . . .
C11 C 0.68277(19) 0.86277(16) 0.46832(12) 0.0262(3) Uani 1 1 d . . . . .
H11A H 0.650544 0.813535 0.514757 0.031 Uiso 1 1 calc R U . . .
C12 C 0.7845(2) 1.00455(17) 0.51436(12) 0.0296(3) Uani 1 1 d . . . . .
F1 F 0.83917(16) 1.07215(13) 0.62429(8) 0.0523(3) Uani 1 1 d . . . . .
C13 C 0.8369(2) 1.07856(16) 0.45009(14) 0.0309(3) Uani 1 1 d . . . . .
F2 F 0.93903(14) 1.21458(10) 0.49476(10) 0.0427(3) Uani 1 1 d . . . . .
C14 C 0.7865(2) 1.00799(19) 0.33754(15) 0.0377(4) Uani 1 1 d . . . . .
F3 F 0.8427(2) 1.08003(16) 0.27507(12) 0.0733(5) Uani 1 1 d . . . . .
C15 C 0.6843(2) 0.86728(18) 0.28963(13) 0.0330(3) Uani 1 1 d . . . . .
H15 H 0.652219 0.821199 0.211546 0.040 Uiso 1 1 calc R U . . .
Mn1 Mn 0.36875(3) 0.27576(2) 0.16817(2) 0.02121(6) Uani 1 1 d . . . . .
C16 C 0.1409(2) 0.18587(16) 0.12706(12) 0.0295(3) Uani 1 1 d . . . . .
O1 O -0.00224(16) 0.12790(14) 0.09771(11) 0.0459(3) Uani 1 1 d . . . . .
C17 C 0.3975(2) 0.14603(16) 0.22237(12) 0.0280(3) Uani 1 1 d . . . . .
O2 O 0.4155(2) 0.06573(14) 0.25903(11) 0.0429(3) Uani 1 1 d . . . . .
C18 C 0.4068(2) 0.16215(16) 0.03283(12) 0.0258(3) Uani 1 1 d . . . . .
O3 O 0.42768(18) 0.08875(13) -0.05349(9) 0.0378(3) Uani 1 1 d . . . . .

loop_
_atom_site_aniso_label
_atom_site_aniso_U_11
_atom_site_aniso_U_22
_atom_site_aniso_U_33
_atom_site_aniso_U_23
_atom_site_aniso_U_13
_atom_site_aniso_U_12
N1 0.0233(5) 0.0223(5) 0.0207(5) 0.0091(4) 0.0061(4) 0.0095(4)
N2 0.0205(5) 0.0225(5) 0.0192(5) 0.0090(4) 0.0041(4) 0.0067(4)
C1 0.0264(7) 0.0317(7) 0.0244(6) 0.0135(5) 0.0087(5) 0.0149(6)
C2 0.0225(6) 0.0393(8) 0.0249(6) 0.0137(6) 0.0061(5) 0.0123(6)
C3 0.0208(6) 0.0319(7) 0.0228(6) 0.0114(5) 0.0036(5) 0.0056(5)
N3 0.0242(6) 0.0243(5) 0.0194(5) 0.0070(4) 0.0018(4) 0.0072(4)
N4 0.0245(6) 0.0224(5) 0.0208(5) 0.0092(4) 0.0023(4) 0.0072(4)
C4 0.0292(7) 0.0367(8) 0.0216(6) 0.0117(6) -0.0006(5) 0.0075(6)
C5 0.0316(8) 0.0408(8) 0.0328(8) 0.0220(7) -0.0025(6) 0.0077(6)
C6 0.0284(7) 0.0297(7) 0.0326(7) 0.0182(6) 0.0019(6) 0.0082(6)
N5 0.0228(5) 0.0203(5) 0.0198(5) 0.0086(4) 0.0057(4) 0.0066(4)
N6 0.0214(5) 0.0200(5) 0.0188(5) 0.0071(4) 0.0041(4) 0.0068(4)
C7 0.0248(6) 0.0270(6) 0.0231(6) 0.0123(5) 0.0071(5) 0.0085(5)
C8 0.0279(7) 0.0338(7) 0.0215(6) 0.0107(5) 0.0089(5) 0.0102(6)
C9 0.0251(7) 0.0277(6) 0.0199(6) 0.0053(5) 0.0059(5) 0.0094(5)
B1 0.0218(7) 0.0210(6) 0.0188(6) 0.0083(5) 0.0030(5) 0.0067(5)
C10 0.0230(6) 0.0214(6) 0.0213(6) 0.0092(5) 0.0024(5) 0.0061(5)
C11 0.0271(7) 0.0273(7) 0.0221(6) 0.0105(5) 0.0027(5) 0.0030(5)
C12 0.0275(7) 0.0289(7) 0.0240(6) 0.0039(5) 0.0034(5) 0.0041(6)
F1 0.0509(7) 0.0509(6) 0.0248(5) -0.0002(4) 0.0035(4) -0.0143(5)
C13 0.0250(7) 0.0213(6) 0.0437(9) 0.0120(6) -0.0005(6) 0.0043(5)
F2 0.0350(5) 0.0239(4) 0.0594(7) 0.0132(4) -0.0042(5) -0.0018(4)
C14 0.0376(9) 0.0370(8) 0.0411(9) 0.0276(7) -0.0063(7) -0.0041(7)
F3 0.0782(9) 0.0698(9) 0.0644(8) 0.0544(7) -0.0266(7) -0.0364(7)
C15 0.0350(8) 0.0357(8) 0.0256(7) 0.0172(6) -0.0020(6) -0.0025(6)
Mn1 0.02317(11) 0.01974(10) 0.02001(10) 0.00622(7) 0.00569(7) 0.00738(7)
C16 0.0296(7) 0.0237(6) 0.0277(7) 0.0016(5) 0.0074(6) 0.0087(6)
O1 0.0270(6) 0.0396(7) 0.0477(7) -0.0043(6) 0.0066(5) 0.0048(5)
C17 0.0337(8) 0.0250(6) 0.0267(7) 0.0091(5) 0.0131(6) 0.0114(6)
O2 0.0648(9) 0.0371(6) 0.0439(7) 0.0255(6) 0.0269(6) 0.0264(6)
C18 0.0287(7) 0.0249(6) 0.0257(6) 0.0105(5) 0.0061(5) 0.0099(5)
O3 0.0536(8) 0.0371(6) 0.0247(5) 0.0090(5) 0.0115(5) 0.0213(6)

loop_
_atom_type_symbol
_atom_type_description
_atom_type_scat_dispersion_real
_atom_type_scat_dispersion_imag
_atom_type_scat_source
C C 0.0033 0.0016 'International Tables Vol C Tables 4.2.6.8 and 6.1.1.4'
H H 0.0000 0.0000 'International Tables Vol C Tables 4.2.6.8 and 6.1.1.4'
B B 0.0013 0.0007 'International Tables Vol C Tables 4.2.6.8 and 6.1.1.4'
F F 0.0171 0.0103 'International Tables Vol C Tables 4.2.6.8 and 6.1.1.4'
Mn Mn 0.3368 0.7283 'International Tables Vol C Tables 4.2.6.8 and 6.1.1.4'
N N 0.0061 0.0033 'International Tables Vol C Tables 4.2.6.8 and 6.1.1.4'
O O 0.0106 0.0060 'International Tables Vol C Tables 4.2.6.8 and 6.1.1.4'

loop_
_geom_angle_atom_site_label_1
_geom_angle_atom_site_label_2
_geom_angle_atom_site_label_3
_geom_angle
_geom_angle_site_symmetry_1
_geom_angle_site_symmetry_3
_geom_angle_publ_flag
C1 N1 N2 107.09(12) . . ?
C1 N1 Mn1 132.22(10) . . ?
N2 N1 Mn1 120.50(9) . . ?
C3 N2 N1 109.28(11) . . ?
C3 N2 B1 129.76(12) . . ?
N1 N2 B1 120.94(11) . . ?
N1 C1 C2 110.25(13) . . ?
N1 C1 H1A 124.9 . . ?
C2 C1 H1A 124.9 . . ?
C3 C2 C1 104.83(13) . . ?
C3 C2 H2A 127.6 . . ?
C1 C2 H2A 127.6 . . ?
N2 C3 C2 108.54(13) . . ?
N2 C3 H3A 125.7 . . ?
C2 C3 H3A 125.7 . . ?
C4 N3 N4 106.43(12) . . ?
C4 N3 Mn1 130.54(10) . . ?
N4 N3 Mn1 121.86(9) . . ?
C6 N4 N3 109.56(11) . . ?
C6 N4 B1 132.45(12) . . ?
N3 N4 B1 117.95(11) . . ?
N3 C4 C5 110.65(14) . . ?
N3 C4 H4A 124.7 . . ?
C5 C4 H4A 124.7 . . ?
C6 C5 C4 104.94(13) . . ?
C6 C5 H5A 127.5 . . ?
C4 C5 H5A 127.5 . . ?
N4 C6 C5 108.39(13) . . ?
N4 C6 H6A 125.8 . . ?
C5 C6 H6A 125.8 . . ?
C7 N5 N6 106.76(11) . . ?
C7 N5 Mn1 130.16(10) . . ?
N6 N5 Mn1 122.98(8) . . ?
C9 N6 N5 108.78(11) . . ?
C9 N6 B1 133.55(12) . . ?
N5 N6 B1 117.40(10) . . ?
N5 C7 C8 110.63(13) . . ?
N5 C7 H7A 124.7 . . ?
C8 C7 H7A 124.7 . . ?
C9 C8 C7 104.56(12) . . ?
C9 C8 H8A 127.7 . . ?
C7 C8 H8A 127.7 . . ?
N6 C9 C8 109.26(12) . . ?
N6 C9 H9A 125.4 . . ?
C8 C9 H9A 125.4 . . ?
N2 B1 N6 107.67(11) . . ?
N2 B1 N4 106.95(10) . . ?
N6 B1 N4 104.51(11) . . ?
N2 B1 C10 107.73(11) . . ?
N6 B1 C10 115.82(11) . . ?
N4 B1 C10 113.70(11) . . ?
C11 C10 C15 116.97(13) . . ?
C11 C10 B1 122.68(12) . . ?
C15 C10 B1 119.61(12) . . ?
C12 C11 C10 120.82(14) . . ?
C12 C11 H11A 119.6 . . ?
C10 C11 H11A 119.6 . . ?
F1 C12 C13 118.15(14) . . ?
F1 C12 C11 120.34(14) . . ?
C13 C12 C11 121.48(14) . . ?
F2 C13 C12 121.24(15) . . ?
F2 C13 C14 120.48(15) . . ?
C12 C13 C14 118.24(14) . . ?
F3 C14 C13 117.74(15) . . ?
F3 C14 C15 120.77(16) . . ?
C13 C14 C15 121.48(15) . . ?
C14 C15 C10 120.96(14) . . ?
C14 C15 H15 119.5 . . ?
C10 C15 H15 119.5 . . ?
C17 Mn1 C18 91.25(6) . . ?
C17 Mn1 C16 90.85(7) . . ?
C18 Mn1 C16 89.00(7) . . ?
C17 Mn1 N1 92.38(6) . . ?
C18 Mn1 N1 92.44(6) . . ?
C16 Mn1 N1 176.43(6) . . ?
C17 Mn1 N5 90.65(6) . . ?
C18 Mn1 N5 177.05(6) . . ?
C16 Mn1 N5 93.23(6) . . ?
N1 Mn1 N5 85.23(5) . . ?
C17 Mn1 N3 175.59(6) . . ?
C18 Mn1 N3 92.72(6) . . ?
C16 Mn1 N3 91.15(6) . . ?
N1 Mn1 N3 85.52(5) . . ?
N5 Mn1 N3 85.31(5) . . ?
O1 C16 Mn1 177.86(14) . . ?
O2 C17 Mn1 178.52(13) . . ?
O3 C18 Mn1 178.72(15) . . ?

loop_
_geom_bond_atom_site_label_1
_geom_bond_atom_site_label_2
_geom_bond_distance
_geom_bond_site_symmetry_2
_geom_bond_publ_flag
N1 C1 1.3367(18) . ?
N1 N2 1.3596(16) . ?
N1 Mn1 2.0216(12) . ?
N2 C3 1.3551(18) . ?
N2 B1 1.5589(19) . ?
C1 C2 1.397(2) . ?
C1 H1A 0.9500 . ?
C2 C3 1.379(2) . ?
C2 H2A 0.9500 . ?
C3 H3A 0.9500 . ?
N3 C4 1.3389(18) . ?
N3 N4 1.3639(16) . ?
N3 Mn1 2.0592(12) . ?
N4 C6 1.3536(18) . ?
N4 B1 1.5645(19) . ?
C4 C5 1.391(2) . ?
C4 H4A 0.9500 . ?
C5 C6 1.378(2) . ?
C5 H5A 0.9500 . ?
C6 H6A 0.9500 . ?
N5 C7 1.3386(17) . ?
N5 N6 1.3669(15) . ?
N5 Mn1 2.0485(11) . ?
N6 C9 1.3522(17) . ?
N6 B1 1.5617(19) . ?
C7 C8 1.392(2) . ?
C7 H7A 0.9500 . ?
C8 C9 1.374(2) . ?
C8 H8A 0.9500 . ?
C9 H9A 0.9500 . ?
B1 C10 1.609(2) . ?
C10 C11 1.3974(19) . ?
C10 C15 1.401(2) . ?
C11 C12 1.384(2) . ?
C11 H11A 0.9500 . ?
C12 F1 1.3487(17) . ?
C12 C13 1.371(2) . ?
C13 F2 1.3407(17) . ?
C13 C14 1.375(2) . ?
C14 F3 1.3427(19) . ?
C14 C15 1.378(2) . ?
C15 H15 0.9500 . ?
Mn1 C17 1.8064(16) . ?
Mn1 C18 1.8067(15) . ?
Mn1 C16 1.8100(16) . ?
C16 O1 1.1437(19) . ?
C17 O2 1.1472(19) . ?
C18 O3 1.1459(18) . ?

loop_
_geom_torsion_atom_site_label_1
_geom_torsion_atom_site_label_2
_geom_torsion_atom_site_label_3
_geom_torsion_atom_site_label_4
_geom_torsion
_geom_torsion_site_symmetry_1
_geom_torsion_site_symmetry_2
_geom_torsion_site_symmetry_3
_geom_torsion_site_symmetry_4
_geom_torsion_publ_flag
C1 N1 N2 C3 0.67(15) . . . . ?
Mn1 N1 N2 C3 -174.86(9) . . . . ?
C1 N1 N2 B1 -177.41(11) . . . . ?
Mn1 N1 N2 B1 7.06(15) . . . . ?
N2 N1 C1 C2 -0.62(15) . . . . ?
Mn1 N1 C1 C2 174.18(10) . . . . ?
N1 C1 C2 C3 0.33(16) . . . . ?
N1 N2 C3 C2 -0.47(15) . . . . ?
B1 N2 C3 C2 177.39(13) . . . . ?
C1 C2 C3 N2 0.09(16) . . . . ?
C4 N3 N4 C6 1.60(16) . . . . ?
Mn1 N3 N4 C6 -167.23(10) . . . . ?
C4 N3 N4 B1 179.48(12) . . . . ?
Mn1 N3 N4 B1 10.66(16) . . . . ?
N4 N3 C4 C5 -1.09(18) . . . . ?
Mn1 N3 C4 C5 166.40(11) . . . . ?
N3 C4 C5 C6 0.19(19) . . . . ?
N3 N4 C6 C5 -1.51(17) . . . . ?
B1 N4 C6 C5 -178.98(14) . . . . ?
C4 C5 C6 N4 0.80(18) . . . . ?
C7 N5 N6 C9 -0.85(15) . . . . ?
Mn1 N5 N6 C9 175.89(9) . . . . ?
C7 N5 N6 B1 -175.73(11) . . . . ?
Mn1 N5 N6 B1 1.00(15) . . . . ?
N6 N5 C7 C8 0.47(16) . . . . ?
Mn1 N5 C7 C8 -175.95(10) . . . . ?
N5 C7 C8 C9 0.08(17) . . . . ?
N5 N6 C9 C8 0.92(16) . . . . ?
B1 N6 C9 C8 174.65(14) . . . . ?
C7 C8 C9 N6 -0.61(16) . . . . ?
C3 N2 B1 N6 -125.97(14) . . . . ?
N1 N2 B1 N6 51.68(15) . . . . ?
C3 N2 B1 N4 122.19(14) . . . . ?
N1 N2 B1 N4 -60.16(15) . . . . ?
C3 N2 B1 C10 -0.40(18) . . . . ?
N1 N2 B1 C10 177.25(11) . . . . ?
C9 N6 B1 N2 131.69(15) . . . . ?
N5 N6 B1 N2 -54.99(14) . . . . ?
C9 N6 B1 N4 -114.82(15) . . . . ?
N5 N6 B1 N4 58.50(14) . . . . ?
C9 N6 B1 C10 11.1(2) . . . . ?
N5 N6 B1 C10 -175.60(11) . . . . ?
C6 N4 B1 N2 -134.20(15) . . . . ?
N3 N4 B1 N2 48.51(15) . . . . ?
C6 N4 B1 N6 111.81(16) . . . . ?
N3 N4 B1 N6 -65.49(14) . . . . ?
C6 N4 B1 C10 -15.4(2) . . . . ?
N3 N4 B1 C10 167.29(11) . . . . ?
N2 B1 C10 C11 -88.80(16) . . . . ?
N6 B1 C10 C11 31.77(19) . . . . ?
N4 B1 C10 C11 152.86(13) . . . . ?
N2 B1 C10 C15 81.06(16) . . . . ?
N6 B1 C10 C15 -158.36(14) . . . . ?
N4 B1 C10 C15 -37.27(18) . . . . ?
C15 C10 C11 C12 2.5(2) . . . . ?
B1 C10 C11 C12 172.64(14) . . . . ?
C10 C11 C12 F1 -179.33(15) . . . . ?
C10 C11 C12 C13 -1.4(2) . . . . ?
F1 C12 C13 F2 -0.3(2) . . . . ?
C11 C12 C13 F2 -178.27(14) . . . . ?
F1 C12 C13 C14 177.63(16) . . . . ?
C11 C12 C13 C14 -0.4(3) . . . . ?
F2 C13 C14 F3 -0.2(3) . . . . ?
C12 C13 C14 F3 -178.08(17) . . . . ?
F2 C13 C14 C15 178.77(16) . . . . ?
C12 C13 C14 C15 0.9(3) . . . . ?
F3 C14 C15 C10 179.30(17) . . . . ?
C13 C14 C15 C10 0.4(3) . . . . ?
C11 C10 C15 C14 -2.1(2) . . . . ?
B1 C10 C15 C14 -172.49(16) . . . . ?
